data_7048788
loop_
_publ_author_name
'Zhang, Congcong'
'Hou, Guohua'
'Zi, Guofu'
'Walter, Marc D.'

_publ_section_title
;
 A base-free terminal thorium phosphinidene metallocene and its reactivity
 toward selected organic molecules.
;
_journal_issue 7
_journal_name_full 'Dalton transactions (Cambridge, England : 2003)'
_journal_page_first 2377
_journal_page_last 2387
_journal_paper_doi 10.1039/c9dt00012g
_journal_volume 48
_journal_year 2019
_chemical_formula_moiety 'C49 H81 P Th'
_chemical_formula_sum 'C49 H81 P Th'
_chemical_formula_weight 933.14
_space_group_crystal_system monoclinic
_space_group_IT_number 14
_space_group_name_Hall '-P 2yn'
_space_group_name_H-M_alt 'P 1 21/n 1'
_symmetry_space_group_name_Hall '-P 2yn'
_symmetry_space_group_name_H-M 'P 1 21/n 1'
_atom_sites_solution_hydrogens mixed
_audit_creation_date 2017-10-17
_audit_creation_method
;
Olex2 1.2
(compiled 2017.03.28 svn.r3405 for OlexSys, GUI svn.r5337)
;
_audit_update_record
;
2018-12-06 deposited with the CCDC.
2019-01-23 downloaded from the CCDC.
;
_cell_angle_alpha 90
_cell_angle_beta 92.980(3)
_cell_angle_gamma 90
_cell_formula_units_Z 4
_cell_length_a 13.8090(3)
_cell_length_b 21.5866(8)
_cell_length_c 15.4832(6)
_cell_measurement_reflns_used 7058
_cell_measurement_temperature 100.01(10)
_cell_measurement_theta_max 73.1160
_cell_measurement_theta_min 3.7870
_cell_volume 4609.1(3)
_computing_cell_refinement 'CrysAlisPro 1.171.39.32a (Rigaku OD, 2017)'
_computing_data_collection 'CrysAlisPro 1.171.39.32a (Rigaku OD, 2017)'
_computing_data_reduction 'CrysAlisPro 1.171.39.32a (Rigaku OD, 2017)'
_computing_molecular_graphics 'Olex2 (Dolomanov et al., 2009)'
_computing_publication_material 'Olex2 (Dolomanov et al., 2009)'
_computing_structure_refinement 'ShelXL (Sheldrick, 2015)'
_diffrn_ambient_environment N~2~
_diffrn_ambient_temperature 100.01(10)
_diffrn_detector 'CCD plate'
_diffrn_detector_area_resol_mean 5.3127
_diffrn_detector_type AtlasS2
_diffrn_measured_fraction_theta_full 0.999
_diffrn_measured_fraction_theta_max 0.968
_diffrn_measurement_details
;
List of Runs (angles in degrees, time in seconds):

  # Type    Start    End  Width  t~exp~   \w     \q     \k     \f   Frames
#--------------------------------------------------------------------------
  1  \w   -115.00  37.00   1.00    1.00    --  -39.74   0.00 -90.00  152
  2  \w     81.00 127.00   1.00    1.00    --   39.74-178.00 120.00   46
  3  \w      1.00  39.00   1.00    1.00    --   39.74 -99.00 150.00   38
  4  \w     51.00 140.00   1.00    1.00    --  107.19 -77.00  90.00   89
  5  \w    111.00 176.00   1.00    1.00    --  107.19 125.00 150.00   65
  6  \w     88.00 169.00   1.00    1.00    --  107.19  30.00 -90.00   81
  7  \w    110.00 170.00   1.00    1.00    --  107.19 125.00-150.00   60
  8  \w     34.00 129.00   1.00    1.00    --  107.19 -45.00-180.00   95
  9  \w     49.00 105.00   1.00    1.00    --  107.19-125.00   0.00   56
 10  \w    143.00 170.00   1.00    1.00    --  107.19 125.00  30.00   27
;
_diffrn_measurement_device 'four-circle diffractometer'
_diffrn_measurement_device_type 'SuperNova, Dual, Cu at home/near, AtlasS2'
_diffrn_measurement_method '\w scans'
_diffrn_orient_matrix_type 'CrysAlisPro convention (1999,Acta A55,543-557)'
_diffrn_orient_matrix_UB_11 0.0546458000
_diffrn_orient_matrix_UB_12 -0.0589432000
_diffrn_orient_matrix_UB_13 -0.0254961000
_diffrn_orient_matrix_UB_21 -0.0951810000
_diffrn_orient_matrix_UB_22 -0.0276164000
_diffrn_orient_matrix_UB_23 -0.0396830000
_diffrn_orient_matrix_UB_31 0.0206774000
_diffrn_orient_matrix_UB_32 0.0293268000
_diffrn_orient_matrix_UB_33 -0.0877455000
_diffrn_radiation_monochromator mirror
_diffrn_radiation_probe x-ray
_diffrn_radiation_type CuK\a
_diffrn_radiation_wavelength 1.54184
_diffrn_reflns_av_R_equivalents 0.0581
_diffrn_reflns_av_unetI/netI 0.0732
_diffrn_reflns_Laue_measured_fraction_full 0.999
_diffrn_reflns_Laue_measured_fraction_max 0.968
_diffrn_reflns_limit_h_max 17
_diffrn_reflns_limit_h_min -16
_diffrn_reflns_limit_k_max 26
_diffrn_reflns_limit_k_min -25
_diffrn_reflns_limit_l_max 10
_diffrn_reflns_limit_l_min -19
_diffrn_reflns_number 19005
_diffrn_reflns_point_group_measured_fraction_full 0.999
_diffrn_reflns_point_group_measured_fraction_max 0.968
_diffrn_reflns_theta_full 67.684
_diffrn_reflns_theta_max 73.566
_diffrn_reflns_theta_min 3.516
_diffrn_source 'micro-focus sealed X-ray tube'
_diffrn_source_type 'SuperNova (Cu) X-ray Source'
_exptl_absorpt_coefficient_mu 10.964
_exptl_absorpt_correction_T_max 1.00000
_exptl_absorpt_correction_T_min 0.77309
_exptl_absorpt_correction_type multi-scan
_exptl_absorpt_process_details
;
CrysAlisPro 1.171.39.32a (Rigaku Oxford Diffraction, 2017)
Empirical absorption correction using spherical harmonics,
 implemented in SCALE3 ABSPACK scaling algorithm.
;
_exptl_crystal_colour orange
_exptl_crystal_colour_primary orange
_exptl_crystal_density_diffrn 1.345
_exptl_crystal_description block
_exptl_crystal_F_000 1920
_exptl_crystal_size_max 0.2
_exptl_crystal_size_mid 0.15
_exptl_crystal_size_min 0.15
_refine_diff_density_max 5.980
_refine_diff_density_min -3.938
_refine_diff_density_rms 0.183
_refine_ls_extinction_method none
_refine_ls_goodness_of_fit_ref 1.090
_refine_ls_hydrogen_treatment mixed
_refine_ls_matrix_type full
_refine_ls_number_parameters 486
_refine_ls_number_reflns 8988
_refine_ls_number_restraints 0
_refine_ls_restrained_S_all 1.090
_refine_ls_R_factor_all 0.0878
_refine_ls_R_factor_gt 0.0772
_refine_ls_shift/su_max 0.001
_refine_ls_shift/su_mean 0.000
_refine_ls_structure_factor_coef Fsqd
_refine_ls_weighting_details 'w=1/[\s^2^(Fo^2^)+(0.0393P)^2^+74.7004P] where P=(Fo^2^+2Fc^2^)/3'
_refine_ls_weighting_scheme calc
_refine_ls_wR_factor_gt 0.1694
_refine_ls_wR_factor_ref 0.1768
_reflns_Friedel_coverage 0.000
_reflns_number_gt 7613
_reflns_number_total 8988
_reflns_threshold_expression 'I > 2\s(I)'
_cod_data_source_file c9dt00012g2.cif
_cod_data_source_block compound4
_cod_depositor_comments 'Adding full bibliography for 7048788--7048794.cif.'
_cod_database_code 7048788
_shelx_shelxl_version_number 2014/7
_chemical_oxdiff_formula C1H1P1Th1
_shelx_space_group_comment
;
The symmetry employed for this shelxl refinement is uniquely defined
by the following loop, which should always be used as a source of
symmetry information in preference to the above space-group names.
They are only intended as comments.
;
_reflns_odcompleteness_completeness 99.93
_reflns_odcompleteness_iscentric 1
_reflns_odcompleteness_theta 66.97
_olex2_refinement_description
;
1. Fixed Uiso
 At 1.2 times of:
  All C(H) groups, All C(H,H) groups, All P(H) groups
 At 1.5 times of:
  All C(H,H,H) groups
2.a Ternary CH refined with riding coordinates:
 C41(H41), C44(H44), C47(H47)
2.b Secondary CH2 refined with riding coordinates:
 C16(H16A,H16B)
2.c Aromatic/amide H refined with riding coordinates:
 C3(H3), C5(H5), C20(H20), C22(H22), C37(H37), C39(H39)
2.d Idealised Me refined as rotating group:
 C7(H7A,H7B,H7C), C8(H8A,H8B,H8C), C9(H9A,H9B,H9C), C11(H11A,H11B,H11C),
 C12(H12A,H12B,H12C), C13(H13A,H13B,H13C), C15(H15A,H15B,H15C), C17(H17A,H17B,
 H17C), C24(H24A,H24B,H24C), C25(H25A,H25B,H25C), C26(H26A,H26B,H26C), C28(H28A,
 H28B,H28C), C29(H29A,H29B,H29C), C30(H30A,H30B,H30C), C32(H32A,H32B,H32C),
 C33(H33A,H33B,H33C), C34(H34A,H34B,H34C), C42(H42A,H42B,H42C), C43(H43A,H43B,
 H43C), C45(H45A,H45B,H45C), C46(H46A,H46B,H46C), C48(H48A,H48B,H48C), C49(H49A,
 H49B,H49C)
;
_olex2_submission_special_instructions 'No special instructions were received'
_oxdiff_exptl_absorpt_empirical_details
;
Empirical correction (ABSPACK) includes:
- Absorption correction using spherical harmonics
- Frame scaling
;
_oxdiff_exptl_absorpt_empirical_full_max 2.630
_oxdiff_exptl_absorpt_empirical_full_min 0.732

loop_
_space_group_symop_operation_xyz
'x, y, z'
'-x+1/2, y+1/2, -z+1/2'
'-x, -y, -z'
'x-1/2, -y-1/2, z-1/2'

loop_
_atom_site_label
_atom_site_type_symbol
_atom_site_fract_x
_atom_site_fract_y
_atom_site_fract_z
_atom_site_U_iso_or_equiv
_atom_site_adp_type
_atom_site_occupancy
_atom_site_site_symmetry_order
_atom_site_calc_flag
_atom_site_refinement_flags_posn
C1 C 0.9555(8) 0.4205(6) 0.2668(8) 0.046(3) Uani 1 1 d .
C2 C 0.9451(8) 0.4870(6) 0.2535(9) 0.048(3) Uani 1 1 d .
C3 C 0.9007(8) 0.5092(6) 0.3284(8) 0.045(3) Uani 1 1 d .
H3 H 0.8843 0.5505 0.3373 0.054 Uiso 1 1 calc R
C4 C 0.8842(8) 0.4601(6) 0.3889(8) 0.046(3) Uani 1 1 d .
C5 C 0.9150(7) 0.4069(6) 0.3503(9) 0.052(3) Uani 1 1 d .
H5 H 0.9108 0.3675 0.3740 0.062 Uiso 1 1 calc R
C6 C 1.0131(8) 0.3690(7) 0.2243(12) 0.064(4) Uani 1 1 d .
C7 C 1.0124(9) 0.3111(7) 0.2722(11) 0.068(4) Uani 1 1 d .
H7A H 1.0444 0.3169 0.3281 0.102 Uiso 1 1 calc GR
H7B H 1.0457 0.2798 0.2411 0.102 Uiso 1 1 calc GR
H7C H 0.9466 0.2984 0.2789 0.102 Uiso 1 1 calc GR
C8 C 1.1204(9) 0.3893(7) 0.2236(12) 0.071(5) Uani 1 1 d .
H8A H 1.1245 0.4286 0.1952 0.106 Uiso 1 1 calc GR
H8B H 1.1565 0.3590 0.1932 0.106 Uiso 1 1 calc GR
H8C H 1.1468 0.3928 0.2820 0.106 Uiso 1 1 calc GR
C9 C 0.9757(10) 0.3558(7) 0.1365(12) 0.076(5) Uani 1 1 d .
H9A H 0.9496 0.3146 0.1339 0.114 Uiso 1 1 calc GR
H9B H 1.0273 0.3592 0.0975 0.114 Uiso 1 1 calc GR
H9C H 0.9256 0.3850 0.1202 0.114 Uiso 1 1 calc GR
C10 C 0.9910(8) 0.5321(6) 0.1951(8) 0.043(3) Uani 1 1 d .
C11 C 1.0857(10) 0.5540(8) 0.2335(10) 0.070(4) Uani 1 1 d .
H11A H 1.0748 0.5824 0.2797 0.105 Uiso 1 1 calc GR
H11B H 1.1209 0.5746 0.1900 0.105 Uiso 1 1 calc GR
H11C H 1.1225 0.5193 0.2557 0.105 Uiso 1 1 calc GR
C12 C 1.0040(10) 0.5103(8) 0.1016(9) 0.069(4) Uani 1 1 d .
H12A H 1.0400 0.4723 0.1025 0.103 Uiso 1 1 calc GR
H12B H 1.0384 0.5414 0.0712 0.103 Uiso 1 1 calc GR
H12C H 0.9415 0.5038 0.0730 0.103 Uiso 1 1 calc GR
C13 C 0.9243(10) 0.5892(7) 0.1841(12) 0.077(5) Uani 1 1 d .
H13A H 0.8618 0.5765 0.1606 0.116 Uiso 1 1 calc GR
H13B H 0.9522 0.6182 0.1454 0.116 Uiso 1 1 calc GR
H13C H 0.9176 0.6085 0.2393 0.116 Uiso 1 1 calc GR
C14 C 0.8200(7) 0.4640(5) 0.4660(7) 0.037(2) Uani 1 1 d .
C15 C 0.8344(12) 0.5267(7) 0.5104(9) 0.070(4) Uani 1 1 d .
H15A H 0.9018 0.5324 0.5268 0.105 Uiso 1 1 calc GR
H15B H 0.7971 0.5281 0.5611 0.105 Uiso 1 1 calc GR
H15C H 0.8132 0.5591 0.4713 0.105 Uiso 1 1 calc GR
C16 C 0.7183(8) 0.4591(7) 0.4227(8) 0.053(4) Uani 1 1 d .
H16A H 0.6813 0.4965 0.4326 0.064 Uiso 1 1 calc R
H16B H 0.6839 0.4240 0.4452 0.064 Uiso 1 1 calc R
C17 C 0.8454(11) 0.4138(7) 0.5304(10) 0.067(4) Uani 1 1 d .
H17A H 0.8465 0.3746 0.5011 0.100 Uiso 1 1 calc GR
H17B H 0.7977 0.4126 0.5733 0.100 Uiso 1 1 calc GR
H17C H 0.9080 0.4219 0.5577 0.100 Uiso 1 1 calc GR
C18 C 0.5956(8) 0.5371(5) 0.2394(8) 0.044(3) Uani 1 1 d .
C19 C 0.5390(8) 0.4806(6) 0.2380(8) 0.043(3) Uani 1 1 d .
C20 C 0.5677(8) 0.4459(5) 0.1646(7) 0.040(2) Uani 1 1 d .
H20 H 0.5447 0.4064 0.1511 0.048 Uiso 1 1 calc R
C21 C 0.6324(7) 0.4771(5) 0.1165(6) 0.030(2) Uani 1 1 d .
C22 C 0.6525(8) 0.5341(6) 0.1630(8) 0.045(3) Uani 1 1 d .
H22 H 0.6955 0.5644 0.1465 0.054 Uiso 1 1 calc R
C23 C 0.5943(8) 0.6010(5) 0.2851(8) 0.039(3) Uani 1 1 d .
C24 C 0.6903(10) 0.6304(6) 0.2892(12) 0.071(5) Uani 1 1 d .
H24A H 0.7372 0.6023 0.3153 0.107 Uiso 1 1 calc GR
H24B H 0.6884 0.6675 0.3231 0.107 Uiso 1 1 calc GR
H24C H 0.7082 0.6405 0.2317 0.107 Uiso 1 1 calc GR
C25 C 0.5220(11) 0.6394(8) 0.2317(12) 0.080(5) Uani 1 1 d .
H25A H 0.5468 0.6474 0.1761 0.120 Uiso 1 1 calc GR
H25B H 0.5114 0.6780 0.2607 0.120 Uiso 1 1 calc GR
H25C H 0.4618 0.6173 0.2246 0.120 Uiso 1 1 calc GR
C26 C 0.5587(11) 0.5984(9) 0.3782(11) 0.081(5) Uani 1 1 d .
H26A H 0.4937 0.5825 0.3768 0.122 Uiso 1 1 calc GR
H26B H 0.5597 0.6394 0.4024 0.122 Uiso 1 1 calc GR
H26C H 0.6006 0.5719 0.4130 0.122 Uiso 1 1 calc GR
C27 C 0.4527(8) 0.4618(6) 0.2891(10) 0.056(4) Uani 1 1 d .
C28 C 0.4723(10) 0.4464(10) 0.3821(9) 0.086(6) Uani 1 1 d .
H28A H 0.5358 0.4285 0.3900 0.128 Uiso 1 1 calc GR
H28B H 0.4247 0.4174 0.4001 0.128 Uiso 1 1 calc GR
H28C H 0.4691 0.4835 0.4161 0.128 Uiso 1 1 calc GR
C29 C 0.3689(9) 0.5078(7) 0.2749(10) 0.063(4) Uani 1 1 d .
H29A H 0.3826 0.5446 0.3081 0.094 Uiso 1 1 calc GR
H29B H 0.3100 0.4894 0.2929 0.094 Uiso 1 1 calc GR
H29C H 0.3616 0.5184 0.2146 0.094 Uiso 1 1 calc GR
C30 C 0.4086(10) 0.3997(6) 0.2508(9) 0.058(4) Uani 1 1 d .
H30A H 0.3920 0.4050 0.1902 0.088 Uiso 1 1 calc GR
H30B H 0.3514 0.3891 0.2803 0.088 Uiso 1 1 calc GR
H30C H 0.4554 0.3670 0.2584 0.088 Uiso 1 1 calc GR
C31 C 0.6778(7) 0.4630(5) 0.0298(7) 0.034(2) Uani 1 1 d .
C32 C 0.6010(10) 0.4272(7) -0.0267(9) 0.060(4) Uani 1 1 d .
H32A H 0.5787 0.3922 0.0050 0.090 Uiso 1 1 calc GR
H32B H 0.6293 0.4131 -0.0785 0.090 Uiso 1 1 calc GR
H32C H 0.5472 0.4540 -0.0417 0.090 Uiso 1 1 calc GR
C33 C 0.7643(9) 0.4188(8) 0.0482(9) 0.067(4) Uani 1 1 d .
H33A H 0.8137 0.4397 0.0829 0.100 Uiso 1 1 calc GR
H33B H 0.7900 0.4062 -0.0055 0.100 Uiso 1 1 calc GR
H33C H 0.7428 0.3830 0.0786 0.100 Uiso 1 1 calc GR
C34 C 0.7050(9) 0.5214(6) -0.0169(8) 0.052(3) Uani 1 1 d .
H34A H 0.6501 0.5487 -0.0216 0.077 Uiso 1 1 calc GR
H34B H 0.7248 0.5110 -0.0736 0.077 Uiso 1 1 calc GR
H34C H 0.7576 0.5416 0.0149 0.077 Uiso 1 1 calc GR
C35 C 0.6047(7) 0.2782(4) 0.2770(7) 0.032(2) Uani 1 1 d .
C36 C 0.5852(7) 0.2674(5) 0.3634(7) 0.033(2) Uani 1 1 d .
C37 C 0.4932(7) 0.2455(5) 0.3829(7) 0.036(2) Uani 1 1 d .
H37 H 0.4801 0.2386 0.4404 0.043 Uiso 1 1 calc R
C38 C 0.4211(7) 0.2339(5) 0.3195(9) 0.044(3) Uani 1 1 d .
C39 C 0.4435(7) 0.2404(5) 0.2342(8) 0.042(3) Uani 1 1 d .
H39 H 0.3973 0.2298 0.1908 0.050 Uiso 1 1 calc R
C40 C 0.5340(7) 0.2624(5) 0.2112(8) 0.039(3) Uani 1 1 d .
C41 C 0.6621(9) 0.2741(6) 0.4373(8) 0.045(3) Uani 1 1 d .
H41 H 0.7103 0.3039 0.4186 0.055 Uiso 1 1 calc R
C42 C 0.6225(11) 0.2989(7) 0.5206(9) 0.066(4) Uani 1 1 d .
H42A H 0.5877 0.3367 0.5085 0.099 Uiso 1 1 calc GR
H42B H 0.6754 0.3069 0.5619 0.099 Uiso 1 1 calc GR
H42C H 0.5797 0.2689 0.5437 0.099 Uiso 1 1 calc GR
C43 C 0.7140(11) 0.2124(7) 0.4524(11) 0.076(5) Uani 1 1 d .
H43A H 0.6686 0.1820 0.4703 0.114 Uiso 1 1 calc GR
H43B H 0.7648 0.2173 0.4966 0.114 Uiso 1 1 calc GR
H43C H 0.7413 0.1992 0.3997 0.114 Uiso 1 1 calc GR
C44 C 0.3217(8) 0.2124(6) 0.3474(9) 0.050(3) Uani 1 1 d .
H44 H 0.3327 0.1756 0.3837 0.060 Uiso 1 1 calc R
C45 C 0.2756(11) 0.2613(8) 0.4035(13) 0.089(6) Uani 1 1 d .
H45A H 0.3136 0.2658 0.4569 0.134 Uiso 1 1 calc GR
H45B H 0.2110 0.2487 0.4155 0.134 Uiso 1 1 calc GR
H45C H 0.2732 0.3002 0.3734 0.134 Uiso 1 1 calc GR
C46 C 0.2528(7) 0.1935(7) 0.2726(10) 0.065(4) Uani 1 1 d .
H46A H 0.2427 0.2279 0.2339 0.097 Uiso 1 1 calc GR
H46B H 0.1919 0.1811 0.2944 0.097 Uiso 1 1 calc GR
H46C H 0.2802 0.1595 0.2422 0.097 Uiso 1 1 calc GR
C47 C 0.5548(8) 0.2632(6) 0.1132(8) 0.050(3) Uani 1 1 d .
H47 H 0.6045 0.2948 0.1055 0.060 Uiso 1 1 calc R
C48 C 0.4683(9) 0.2805(7) 0.0549(9) 0.062(4) Uani 1 1 d .
H48A H 0.4239 0.2463 0.0507 0.093 Uiso 1 1 calc GR
H48B H 0.4894 0.2905 -0.0016 0.093 Uiso 1 1 calc GR
H48C H 0.4366 0.3158 0.0783 0.093 Uiso 1 1 calc GR
C49 C 0.5972(11) 0.2013(7) 0.0853(9) 0.063(4) Uani 1 1 d .
H49A H 0.6543 0.1921 0.1209 0.094 Uiso 1 1 calc GR
H49B H 0.6138 0.2039 0.0259 0.094 Uiso 1 1 calc GR
H49C H 0.5502 0.1691 0.0913 0.094 Uiso 1 1 calc GR
P1 P 0.72239(18) 0.31004(12) 0.2437(2) 0.0358(6) Uani 1 1 d .
H1 H 0.769(9) 0.304(5) 0.289(7) 0.043 Uiso 1 1 d R
Th1 Th 0.74366(2) 0.44496(2) 0.26028(3) 0.03678(14) Uani 1 1 d .

loop_
_atom_site_aniso_label
_atom_site_aniso_U_11
_atom_site_aniso_U_22
_atom_site_aniso_U_33
_atom_site_aniso_U_23
_atom_site_aniso_U_13
_atom_site_aniso_U_12
C1 0.024(5) 0.050(7) 0.065(8) 0.000(6) 0.010(5) -0.010(5)
C2 0.031(6) 0.047(7) 0.068(8) 0.003(6) 0.007(6) 0.004(5)
C3 0.029(6) 0.045(7) 0.062(8) -0.005(6) 0.006(5) 0.003(5)
C4 0.025(6) 0.048(7) 0.065(8) 0.004(6) 0.007(5) 0.005(5)
C5 0.017(5) 0.044(7) 0.094(10) 0.008(7) 0.004(6) 0.000(5)
C6 0.013(5) 0.057(8) 0.125(13) -0.031(9) 0.011(7) 0.008(5)
C7 0.023(6) 0.078(11) 0.103(12) -0.014(9) 0.015(7) 0.011(6)
C8 0.031(7) 0.060(9) 0.123(14) -0.021(9) 0.012(8) 0.001(6)
C9 0.045(8) 0.057(9) 0.128(15) -0.022(9) 0.026(9) 0.020(7)
C10 0.035(6) 0.046(6) 0.049(7) -0.005(5) 0.020(5) -0.016(5)
C11 0.044(8) 0.077(11) 0.088(11) 0.013(9) -0.002(7) -0.016(7)
C12 0.044(8) 0.097(12) 0.066(9) 0.006(9) 0.013(7) 0.004(8)
C13 0.051(9) 0.047(8) 0.135(15) 0.010(9) 0.024(9) -0.014(7)
C14 0.020(5) 0.045(6) 0.046(6) -0.001(5) 0.005(4) -0.004(4)
C15 0.080(11) 0.077(10) 0.055(9) -0.011(7) 0.022(8) -0.029(9)
C16 0.031(6) 0.081(10) 0.049(7) -0.033(7) 0.007(5) 0.018(6)
C17 0.061(9) 0.073(10) 0.065(9) 0.009(8) -0.001(7) -0.003(8)
C18 0.036(6) 0.036(6) 0.062(8) -0.003(5) 0.013(5) 0.009(5)
C19 0.036(6) 0.043(6) 0.051(7) 0.009(5) 0.005(5) 0.003(5)
C20 0.028(6) 0.034(6) 0.057(7) -0.003(5) 0.000(5) 0.004(4)
C21 0.022(5) 0.037(5) 0.033(5) 0.002(4) 0.012(4) 0.008(4)
C22 0.027(6) 0.050(7) 0.059(8) -0.002(6) 0.009(5) -0.002(5)
C23 0.035(6) 0.033(6) 0.051(7) -0.007(5) 0.007(5) 0.020(5)
C24 0.051(8) 0.033(7) 0.131(14) -0.013(8) 0.016(9) 0.002(6)
C25 0.061(10) 0.069(10) 0.106(13) -0.009(9) -0.026(9) 0.023(8)
C26 0.052(9) 0.096(13) 0.097(13) -0.035(10) 0.016(8) -0.002(9)
C27 0.026(6) 0.036(6) 0.110(11) 0.014(7) 0.033(7) 0.006(5)
C28 0.035(7) 0.172(19) 0.051(8) 0.019(10) 0.016(6) 0.039(10)
C29 0.027(6) 0.074(10) 0.090(11) 0.012(8) 0.018(6) 0.007(6)
C30 0.051(8) 0.056(8) 0.070(9) 0.008(7) 0.026(7) 0.001(6)
C31 0.021(5) 0.046(6) 0.036(6) 0.003(5) 0.006(4) 0.012(4)
C32 0.065(9) 0.065(9) 0.050(8) -0.006(7) 0.013(7) -0.010(7)
C33 0.041(7) 0.091(11) 0.070(9) 0.020(8) 0.030(7) 0.029(7)
C34 0.050(7) 0.067(9) 0.038(6) 0.007(6) 0.013(5) -0.022(6)
C35 0.017(5) 0.026(5) 0.052(6) 0.005(4) 0.003(4) 0.001(4)
C36 0.028(5) 0.028(5) 0.044(6) 0.001(4) 0.006(4) 0.003(4)
C37 0.029(5) 0.036(6) 0.042(6) 0.007(5) 0.008(4) 0.003(4)
C38 0.020(5) 0.030(5) 0.082(9) 0.008(5) 0.009(5) 0.004(4)
C39 0.021(5) 0.046(7) 0.057(7) 0.015(5) -0.006(5) -0.004(5)
C40 0.024(5) 0.036(6) 0.055(7) 0.012(5) -0.008(5) -0.006(4)
C41 0.040(6) 0.045(7) 0.051(7) -0.002(5) -0.004(5) -0.005(5)
C42 0.067(10) 0.078(10) 0.054(8) -0.004(7) 0.011(7) -0.034(8)
C43 0.060(9) 0.063(9) 0.100(12) 0.008(9) -0.048(9) 0.001(7)
C44 0.023(6) 0.048(7) 0.081(9) 0.018(6) 0.012(6) -0.003(5)
C45 0.052(9) 0.072(11) 0.149(17) 0.001(11) 0.059(10) 0.006(8)
C46 0.010(5) 0.072(10) 0.112(12) 0.031(9) -0.001(6) -0.010(5)
C47 0.028(6) 0.063(8) 0.060(8) 0.020(6) 0.003(5) -0.014(6)
C48 0.040(7) 0.079(10) 0.064(9) 0.020(8) -0.019(6) -0.010(7)
C49 0.059(9) 0.075(10) 0.054(8) 0.010(7) 0.005(7) 0.008(8)
P1 0.0125(11) 0.0271(13) 0.0677(19) 0.0007(12) 0.0002(11) -0.0007(9)
Th1 0.01353(17) 0.02294(18) 0.0744(3) -0.00431(17) 0.00722(15) 0.00263(12)

loop_
_atom_type_symbol
_atom_type_description
_atom_type_scat_dispersion_real
_atom_type_scat_dispersion_imag
_atom_type_scat_source
C C 0.0181 0.0091 'International Tables Vol C Tables 4.2.6.8 and 6.1.1.4'
H H 0.0000 0.0000 'International Tables Vol C Tables 4.2.6.8 and 6.1.1.4'
P P 0.2955 0.4335 'International Tables Vol C Tables 4.2.6.8 and 6.1.1.4'
Th Th -4.1491 12.3296 'International Tables Vol C Tables 4.2.6.8 and 6.1.1.4'

loop_
_geom_angle_atom_site_label_1
_geom_angle_atom_site_label_2
_geom_angle_atom_site_label_3
_geom_angle
C2 C1 C5 106.5(11)
C2 C1 C6 134.6(12)
C2 C1 Th1 74.3(6)
C5 C1 C6 117.6(12)
C5 C1 Th1 69.2(6)
C6 C1 Th1 130.2(8)
C1 C2 C10 133.4(11)
C1 C2 Th1 77.1(6)
C3 C2 C1 105.1(11)
C3 C2 C10 119.2(11)
C3 C2 Th1 68.0(6)
C10 C2 Th1 131.1(8)
C2 C3 H3 124.1
C2 C3 C4 111.7(11)
C2 C3 Th1 83.2(7)
C4 C3 H3 124.1
C4 C3 Th1 74.2(7)
Th1 C3 H3 110.4
C3 C4 C14 125.8(10)
C3 C4 Th1 75.2(7)
C5 C4 C3 105.7(11)
C5 C4 C14 126.4(11)
C5 C4 Th1 78.9(8)
C14 C4 Th1 99.1(7)
C1 C5 H5 124.5
C1 C5 Th1 81.6(7)
C4 C5 C1 110.9(11)
C4 C5 H5 124.5
C4 C5 Th1 72.4(7)
Th1 C5 H5 113.3
C1 C6 C8 108.4(11)
C7 C6 C1 112.7(13)
C7 C6 C8 106.2(12)
C7 C6 C9 107.3(13)
C9 C6 C1 112.0(11)
C9 C6 C8 110.0(14)
C6 C7 H7A 109.5
C6 C7 H7B 109.5
C6 C7 H7C 109.5
H7A C7 H7B 109.5
H7A C7 H7C 109.5
H7B C7 H7C 109.5
C6 C8 H8A 109.5
C6 C8 H8B 109.5
C6 C8 H8C 109.5
H8A C8 H8B 109.5
H8A C8 H8C 109.5
H8B C8 H8C 109.5
C6 C9 H9A 109.5
C6 C9 H9B 109.5
C6 C9 H9C 109.5
H9A C9 H9B 109.5
H9A C9 H9C 109.5
H9B C9 H9C 109.5
C2 C10 C12 116.3(11)
C2 C10 C13 108.6(10)
C11 C10 C2 111.0(11)
C11 C10 C12 109.3(11)
C11 C10 C13 107.3(11)
C12 C10 C13 103.8(12)
C10 C11 H11A 109.5
C10 C11 H11B 109.5
C10 C11 H11C 109.5
H11A C11 H11B 109.5
H11A C11 H11C 109.5
H11B C11 H11C 109.5
C10 C12 H12A 109.5
C10 C12 H12B 109.5
C10 C12 H12C 109.5
H12A C12 H12B 109.5
H12A C12 H12C 109.5
H12B C12 H12C 109.5
C10 C13 H13A 109.5
C10 C13 H13B 109.5
C10 C13 H13C 109.5
H13A C13 H13B 109.5
H13A C13 H13C 109.5
H13B C13 H13C 109.5
C4 C14 C16 102.1(9)
C15 C14 C4 109.6(10)
C15 C14 C16 110.7(11)
C17 C14 C4 110.7(10)
C17 C14 C15 108.8(11)
C17 C14 C16 114.7(11)
C14 C15 H15A 109.5
C14 C15 H15B 109.5
C14 C15 H15C 109.5
H15A C15 H15B 109.5
H15A C15 H15C 109.5
H15B C15 H15C 109.5
C14 C16 H16A 110.6
C14 C16 H16B 110.6
C14 C16 Th1 105.6(7)
H16A C16 H16B 108.8
Th1 C16 H16A 110.6
Th1 C16 H16B 110.6
C14 C17 H17A 109.5
C14 C17 H17B 109.5
C14 C17 H17C 109.5
H17A C17 H17B 109.5
H17A C17 H17C 109.5
H17B C17 H17C 109.5
C19 C18 C22 105.4(10)
C19 C18 C23 137.4(10)
C19 C18 Th1 78.4(6)
C22 C18 C23 115.5(10)
C22 C18 Th1 69.4(6)
C23 C18 Th1 126.3(8)
C18 C19 C27 131.0(11)
C18 C19 Th1 72.7(6)
C20 C19 C18 106.3(10)
C20 C19 C27 121.9(11)
C20 C19 Th1 69.6(6)
C27 C19 Th1 130.2(8)
C19 C20 H20 123.5
C19 C20 Th1 81.5(7)
C21 C20 C19 112.9(10)
C21 C20 H20 123.5
C21 C20 Th1 73.5(6)
Th1 C20 H20 113.0
C20 C21 C22 105.1(9)
C20 C21 C31 133.2(10)
C20 C21 Th1 77.7(6)
C22 C21 C31 121.7(9)
C22 C21 Th1 74.0(6)
C31 C21 Th1 115.0(6)
C18 C22 H22 124.9
C18 C22 Th1 80.5(7)
C21 C22 C18 110.2(10)
C21 C22 H22 124.9
C21 C22 Th1 75.2(6)
Th1 C22 H22 111.6
C24 C23 C18 111.8(9)
C24 C23 C25 110.8(12)
C24 C23 C26 107.8(12)
C25 C23 C18 105.2(11)
C25 C23 C26 107.2(11)
C26 C23 C18 114.0(11)
C23 C24 H24A 109.5
C23 C24 H24B 109.5
C23 C24 H24C 109.5
H24A C24 H24B 109.5
H24A C24 H24C 109.5
H24B C24 H24C 109.5
C23 C25 H25A 109.5
C23 C25 H25B 109.5
C23 C25 H25C 109.5
H25A C25 H25B 109.5
H25A C25 H25C 109.5
H25B C25 H25C 109.5
C23 C26 H26A 109.5
C23 C26 H26B 109.5
C23 C26 H26C 109.5
H26A C26 H26B 109.5
H26A C26 H26C 109.5
H26B C26 H26C 109.5
C19 C27 C29 111.0(10)
C19 C27 C30 109.3(11)
C28 C27 C19 117.0(12)
C28 C27 C29 112.4(12)
C28 C27 C30 102.8(12)
C29 C27 C30 103.0(11)
C27 C28 H28A 109.5
C27 C28 H28B 109.5
C27 C28 H28C 109.5
H28A C28 H28B 109.5
H28A C28 H28C 109.5
H28B C28 H28C 109.5
C27 C29 H29A 109.5
C27 C29 H29B 109.5
C27 C29 H29C 109.5
H29A C29 H29B 109.5
H29A C29 H29C 109.5
H29B C29 H29C 109.5
C27 C30 H30A 109.5
C27 C30 H30B 109.5
C27 C30 H30C 109.5
H30A C30 H30B 109.5
H30A C30 H30C 109.5
H30B C30 H30C 109.5
C21 C31 C32 107.0(9)
C21 C31 C33 107.9(9)
C33 C31 C32 107.2(11)
C34 C31 C21 112.1(9)
C34 C31 C32 109.1(10)
C34 C31 C33 113.3(10)
C31 C32 H32A 109.5
C31 C32 H32B 109.5
C31 C32 H32C 109.5
H32A C32 H32B 109.5
H32A C32 H32C 109.5
H32B C32 H32C 109.5
C31 C33 H33A 109.5
C31 C33 H33B 109.5
C31 C33 H33C 109.5
H33A C33 H33B 109.5
H33A C33 H33C 109.5
H33B C33 H33C 109.5
C31 C34 H34A 109.5
C31 C34 H34B 109.5
C31 C34 H34C 109.5
H34A C34 H34B 109.5
H34A C34 H34C 109.5
H34B C34 H34C 109.5
C36 C35 C40 119.2(9)
C36 C35 P1 122.7(8)
C40 C35 P1 118.0(8)
C35 C36 C37 118.9(10)
C35 C36 C41 122.7(9)
C37 C36 C41 118.2(10)
C36 C37 H37 118.8
C38 C37 C36 122.3(10)
C38 C37 H37 118.8
C37 C38 C44 118.5(11)
C39 C38 C37 118.2(10)
C39 C38 C44 123.3(11)
C38 C39 H39 119.2
C38 C39 C40 121.7(11)
C40 C39 H39 119.2
C35 C40 C47 122.9(9)
C39 C40 C35 119.4(11)
C39 C40 C47 117.6(10)
C36 C41 H41 107.3
C42 C41 C36 113.7(10)
C42 C41 H41 107.3
C42 C41 C43 111.4(12)
C43 C41 C36 109.6(10)
C43 C41 H41 107.3
C41 C42 H42A 109.5
C41 C42 H42B 109.5
C41 C42 H42C 109.5
H42A C42 H42B 109.5
H42A C42 H42C 109.5
H42B C42 H42C 109.5
C41 C43 H43A 109.5
C41 C43 H43B 109.5
C41 C43 H43C 109.5
H43A C43 H43B 109.5
H43A C43 H43C 109.5
H43B C43 H43C 109.5
C38 C44 H44 106.9
C45 C44 C38 111.0(11)
C45 C44 H44 106.9
C46 C44 C38 113.7(11)
C46 C44 H44 106.9
C46 C44 C45 110.9(12)
C44 C45 H45A 109.5
C44 C45 H45B 109.5
C44 C45 H45C 109.5
H45A C45 H45B 109.5
H45A C45 H45C 109.5
H45B C45 H45C 109.5
C44 C46 H46A 109.5
C44 C46 H46B 109.5
C44 C46 H46C 109.5
H46A C46 H46B 109.5
H46A C46 H46C 109.5
H46B C46 H46C 109.5
C40 C47 H47 107.0
C48 C47 C40 114.0(10)
C48 C47 H47 107.0
C48 C47 C49 110.5(12)
C49 C47 C40 111.0(10)
C49 C47 H47 107.0
C47 C48 H48A 109.5
C47 C48 H48B 109.5
C47 C48 H48C 109.5
H48A C48 H48B 109.5
H48A C48 H48C 109.5
H48B C48 H48C 109.5
C47 C49 H49A 109.5
C47 C49 H49B 109.5
C47 C49 H49C 109.5
H49A C49 H49B 109.5
H49A C49 H49C 109.5
H49B C49 H49C 109.5
C35 P1 H1 108(7)
C35 P1 Th1 115.3(3)
Th1 P1 H1 91(7)
C2 Th1 C1 28.5(3)
C2 Th1 P1 113.2(2)
C3 Th1 C1 47.0(3)
C3 Th1 C2 28.8(3)
C3 Th1 C5 47.7(4)
C3 Th1 C18 103.8(4)
C3 Th1 C19 130.6(4)
C3 Th1 C20 148.7(3)
C3 Th1 P1 127.6(3)
C4 Th1 C1 48.2(4)
C4 Th1 C2 49.4(4)
C4 Th1 C3 30.6(4)
C4 Th1 C5 28.7(4)
C4 Th1 C18 118.5(4)
C4 Th1 C19 134.4(3)
C4 Th1 C20 163.2(3)
C4 Th1 C21 156.2(3)
C4 Th1 P1 104.3(3)
C5 Th1 C1 29.2(4)
C5 Th1 C2 48.0(4)
C5 Th1 C18 147.1(4)
C5 Th1 C19 156.6(4)
C5 Th1 P1 80.3(3)
C16 Th1 C1 99.9(4)
C16 Th1 C2 100.1(4)
C16 Th1 C3 73.1(4)
C16 Th1 C4 53.2(3)
C16 Th1 C5 72.8(4)
C16 Th1 C18 84.0(4)
C16 Th1 C19 84.5(3)
C16 Th1 C20 111.1(3)
C16 Th1 C21 131.9(3)
C16 Th1 C22 112.0(4)
C16 Th1 P1 100.7(3)
C18 Th1 C1 145.6(3)
C18 Th1 C2 117.1(3)
C18 Th1 C19 28.9(3)
C18 Th1 P1 127.7(3)
C19 Th1 C1 173.0(3)
C19 Th1 C2 145.6(3)
C19 Th1 P1 99.1(2)
C20 Th1 C1 148.4(3)
C20 Th1 C2 141.6(4)
C20 Th1 C5 163.4(3)
C20 Th1 C18 48.2(3)
C20 Th1 C19 28.9(3)
C20 Th1 P1 83.1(2)
C21 Th1 C1 125.8(3)
C21 Th1 C2 112.8(3)
C21 Th1 C3 125.9(3)
C21 Th1 C5 154.7(3)
C21 Th1 C18 50.3(3)
C21 Th1 C19 48.6(3)
C21 Th1 C20 28.8(3)
C21 Th1 P1 97.5(2)
C22 Th1 C1 125.0(3)
C22 Th1 C2 100.1(3)
C22 Th1 C3 101.0(4)
C22 Th1 C4 127.8(4)
C22 Th1 C5 147.0(4)
C22 Th1 C18 30.1(3)
C22 Th1 C19 48.1(3)
C22 Th1 C20 48.0(3)
C22 Th1 C21 30.8(3)
C22 Th1 P1 127.8(3)
P1 Th1 C1 85.4(2)

loop_
_geom_bond_atom_site_label_1
_geom_bond_atom_site_label_2
_geom_bond_distance
C1 C2 1.455(17)
C1 C5 1.464(18)
C1 C6 1.535(17)
C1 Th1 2.969(11)
C2 C3 1.424(17)
C2 C10 1.493(16)
C2 Th1 2.932(12)
C3 H3 0.9300
C3 C4 1.441(17)
C3 Th1 2.739(12)
C4 C5 1.373(17)
C4 C14 1.526(15)
C4 Th1 2.726(12)
C5 H5 0.9300
C5 Th1 2.806(11)
C6 C7 1.45(2)
C6 C8 1.544(16)
C6 C9 1.46(2)
C7 H7A 0.9600
C7 H7B 0.9600
C7 H7C 0.9600
C8 H8A 0.9600
C8 H8B 0.9600
C8 H8C 0.9600
C9 H9A 0.9600
C9 H9B 0.9600
C9 H9C 0.9600
C10 C11 1.485(17)
C10 C12 1.540(18)
C10 C13 1.543(19)
C11 H11A 0.9600
C11 H11B 0.9600
C11 H11C 0.9600
C12 H12A 0.9600
C12 H12B 0.9600
C12 H12C 0.9600
C13 H13A 0.9600
C13 H13B 0.9600
C13 H13C 0.9600
C14 C15 1.526(18)
C14 C16 1.529(15)
C14 C17 1.502(18)
C15 H15A 0.9600
C15 H15B 0.9600
C15 H15C 0.9600
C16 H16A 0.9700
C16 H16B 0.9700
C16 Th1 2.575(11)
C17 H17A 0.9600
C17 H17B 0.9600
C17 H17C 0.9600
C18 C19 1.447(16)
C18 C22 1.454(16)
C18 C23 1.551(15)
C18 Th1 2.858(11)
C19 C20 1.434(16)
C19 C27 1.520(15)
C19 Th1 2.932(11)
C20 H20 0.9300
C20 C21 1.370(14)
C20 Th1 2.780(11)
C21 C22 1.445(16)
C21 C31 1.540(13)
C21 Th1 2.728(10)
C22 H22 0.9300
C22 Th1 2.712(12)
C23 C24 1.469(17)
C23 C25 1.511(17)
C23 C26 1.547(19)
C24 H24A 0.9600
C24 H24B 0.9600
C24 H24C 0.9600
C25 H25A 0.9600
C25 H25B 0.9600
C25 H25C 0.9600
C26 H26A 0.9600
C26 H26B 0.9600
C26 H26C 0.9600
C27 C28 1.49(2)
C27 C29 1.533(16)
C27 C30 1.576(19)
C28 H28A 0.9600
C28 H28B 0.9600
C28 H28C 0.9600
C29 H29A 0.9600
C29 H29B 0.9600
C29 H29C 0.9600
C30 H30A 0.9600
C30 H30B 0.9600
C30 H30C 0.9600
C31 C32 1.548(17)
C31 C33 1.543(15)
C31 C34 1.509(15)
C32 H32A 0.9600
C32 H32B 0.9600
C32 H32C 0.9600
C33 H33A 0.9600
C33 H33B 0.9600
C33 H33C 0.9600
C34 H34A 0.9600
C34 H34B 0.9600
C34 H34C 0.9600
C35 C36 1.398(15)
C35 C40 1.416(15)
C35 P1 1.861(10)
C36 C37 1.404(14)
C36 C41 1.527(15)
C37 H37 0.9300
C37 C38 1.384(16)
C38 C39 1.379(17)
C38 C44 1.532(14)
C39 H39 0.9300
C39 C40 1.401(14)
C40 C47 1.559(17)
C41 H41 0.9800
C41 C42 1.523(18)
C41 C43 1.524(18)
C42 H42A 0.9600
C42 H42B 0.9600
C42 H42C 0.9600
C43 H43A 0.9600
C43 H43B 0.9600
C43 H43C 0.9600
C44 H44 0.9800
C44 C45 1.527(19)
C44 C46 1.516(18)
C45 H45A 0.9600
C45 H45B 0.9600
C45 H45C 0.9600
C46 H46A 0.9600
C46 H46B 0.9600
C46 H46C 0.9600
C47 H47 0.9800
C47 C48 1.507(16)
C47 C49 1.530(19)
C48 H48A 0.9600
C48 H48B 0.9600
C48 H48C 0.9600
C49 H49A 0.9600
C49 H49B 0.9600
C49 H49C 0.9600
P1 H1 0.94(12)
P1 Th1 2.937(3)

loop_
_geom_torsion_atom_site_label_1
_geom_torsion_atom_site_label_2
_geom_torsion_atom_site_label_3
_geom_torsion_atom_site_label_4
_geom_torsion
C1 C2 C3 C4 0.9(14)
C1 C2 C3 Th1 -69.0(8)
C1 C2 C10 C11 -84.3(18)
C1 C2 C10 C12 42(2)
C1 C2 C10 C13 158.0(15)
C2 C1 C5 C4 -1.9(14)
C2 C1 C5 Th1 65.6(8)
C2 C1 C6 C7 169.4(14)
C2 C1 C6 C8 52(2)
C2 C1 C6 C9 -69.5(18)
C2 C3 C4 C5 -2.1(14)
C2 C3 C4 C14 -166.4(11)
C2 C3 C4 Th1 -75.8(9)
C3 C2 C10 C11 75.7(15)
C3 C2 C10 C12 -158.5(12)
C3 C2 C10 C13 -42.0(16)
C3 C4 C5 C1 2.4(13)
C3 C4 C5 Th1 -71.0(8)
C3 C4 C14 C15 -40.9(16)
C3 C4 C14 C16 76.6(14)
C3 C4 C14 C17 -160.9(12)
C4 C14 C16 Th1 1.8(10)
C5 C1 C2 C3 0.5(13)
C5 C1 C2 C10 162.5(13)
C5 C1 C2 Th1 -62.1(8)
C5 C1 C6 C7 4.5(16)
C5 C1 C6 C8 -112.9(14)
C5 C1 C6 C9 125.6(14)
C5 C4 C14 C15 158.0(13)
C5 C4 C14 C16 -84.6(15)
C5 C4 C14 C17 38.0(17)
C6 C1 C2 C3 -165.6(14)
C6 C1 C2 C10 -4(3)
C6 C1 C2 Th1 131.7(15)
C6 C1 C5 C4 167.0(10)
C6 C1 C5 Th1 -125.5(10)
C10 C2 C3 C4 -164.1(11)
C10 C2 C3 Th1 125.9(10)
C14 C4 C5 C1 166.6(11)
C14 C4 C5 Th1 93.2(11)
C15 C14 C16 Th1 118.4(9)
C17 C14 C16 Th1 -118.0(10)
C18 C19 C20 C21 -4.0(13)
C18 C19 C20 Th1 64.0(8)
C18 C19 C27 C28 -73.1(18)
C18 C19 C27 C29 58(2)
C18 C19 C27 C30 170.6(12)
C19 C18 C22 C21 -0.7(13)
C19 C18 C22 Th1 -71.0(8)
C19 C18 C23 C24 156.6(15)
C19 C18 C23 C25 -83.0(18)
C19 C18 C23 C26 34(2)
C19 C20 C21 C22 3.5(13)
C19 C20 C21 C31 -174.1(10)
C19 C20 C21 Th1 72.9(9)
C20 C19 C27 C28 118.9(15)
C20 C19 C27 C29 -110.2(14)
C20 C19 C27 C30 2.7(16)
C20 C21 C22 C18 -1.7(13)
C20 C21 C22 Th1 72.1(7)
C20 C21 C31 C32 32.8(16)
C20 C21 C31 C33 -82.2(15)
C20 C21 C31 C34 152.4(12)
C22 C18 C19 C20 2.7(13)
C22 C18 C19 C27 -166.7(13)
C22 C18 C19 Th1 64.6(8)
C22 C18 C23 C24 -41.2(15)
C22 C18 C23 C25 79.2(14)
C22 C18 C23 C26 -163.7(11)
C22 C21 C31 C32 -144.5(11)
C22 C21 C31 C33 100.4(13)
C22 C21 C31 C34 -24.9(14)
C23 C18 C19 C20 166.0(13)
C23 C18 C19 C27 -3(2)
C23 C18 C19 Th1 -132.0(16)
C23 C18 C22 C21 -168.3(10)
C23 C18 C22 Th1 121.4(9)
C27 C19 C20 C21 166.5(11)
C27 C19 C20 Th1 -125.5(11)
C31 C21 C22 C18 176.3(9)
C31 C21 C22 Th1 -109.9(9)
C35 C36 C37 C38 0.4(16)
C35 C36 C41 C42 144.7(11)
C35 C36 C41 C43 -89.9(14)
C35 C40 C47 C48 -147.4(11)
C35 C40 C47 C49 87.0(14)
C36 C35 C40 C39 4.5(16)
C36 C35 C40 C47 -170.4(10)
C36 C35 P1 Th1 -80.5(9)
C36 C37 C38 C39 4.3(16)
C36 C37 C38 C44 -177.7(10)
C37 C36 C41 C42 -39.6(15)
C37 C36 C41 C43 85.8(14)
C37 C38 C39 C40 -4.6(17)
C37 C38 C44 C45 61.3(15)
C37 C38 C44 C46 -172.8(11)
C38 C39 C40 C35 0.3(17)
C38 C39 C40 C47 175.4(11)
C39 C38 C44 C45 -120.7(14)
C39 C38 C44 C46 5.2(17)
C39 C40 C47 C48 37.7(16)
C39 C40 C47 C49 -87.9(13)
C40 C35 C36 C37 -4.8(15)
C40 C35 C36 C41 170.9(10)
C40 C35 P1 Th1 101.8(8)
C41 C36 C37 C38 -175.4(10)
C44 C38 C39 C40 177.5(11)
P1 C35 C36 C37 177.6(8)
P1 C35 C36 C41 -6.8(14)
P1 C35 C40 C39 -177.8(8)
P1 C35 C40 C47 7.4(14)
Th1 C1 C2 C3 62.7(8)
Th1 C1 C2 C10 -135.4(15)
Th1 C1 C5 C4 -67.4(8)
Th1 C1 C6 C7 -80.8(16)
Th1 C1 C6 C8 161.8(10)
Th1 C1 C6 C9 40.3(18)
Th1 C2 C3 C4 70.0(9)
Th1 C2 C10 C11 161.0(10)
Th1 C2 C10 C12 -73.2(14)
Th1 C2 C10 C13 43.3(15)
Th1 C3 C4 C5 73.7(8)
Th1 C3 C4 C14 -90.6(11)
Th1 C4 C5 C1 73.4(9)
Th1 C4 C14 C15 -119.1(9)
Th1 C4 C14 C16 -1.7(9)
Th1 C4 C14 C17 120.9(9)
Th1 C18 C19 C20 -61.9(8)
Th1 C18 C19 C27 128.7(13)
Th1 C18 C22 C21 70.3(8)
Th1 C18 C23 C24 41.1(15)
Th1 C18 C23 C25 161.5(10)
Th1 C18 C23 C26 -81.4(12)
Th1 C19 C20 C21 -68.0(8)
Th1 C19 C27 C28 29.5(18)
Th1 C19 C27 C29 160.4(10)
Th1 C19 C27 C30 -86.7(14)
Th1 C20 C21 C22 -69.4(7)
Th1 C20 C21 C31 112.9(11)
Th1 C21 C22 C18 -73.8(9)
Th1 C21 C31 C32 129.5(8)
Th1 C21 C31 C33 14.4(12)
Th1 C21 C31 C34 -110.9(8)
